data_7032017
loop_
_publ_author_name
'Mandal, Leena'
'Mohanta, Sasankasekhar'

_publ_section_title
;
 Unprecedented dinuclear Robson type macrocyclic complexes having two +iii
 metal ions in two compartments and the role of the diimino moiety on the
 stability of metal ion oxidation states.
;
_journal_issue 42
_journal_name_full 'Dalton transactions (Cambridge, England : 2003)'
_journal_page_first 15737
_journal_page_last 15751
_journal_paper_doi 10.1039/c4dt01647e
_journal_volume 43
_journal_year 2014
_chemical_formula_sum 'C24 H38 Co2 N16 O8'
_chemical_formula_weight 796.56
_chemical_name_systematic
; 
 ? 
;
_space_group_IT_number 14
_symmetry_cell_setting monoclinic
_symmetry_space_group_name_Hall '-P 2ybc'
_symmetry_space_group_name_H-M 'P 1 21/c 1'
_atom_sites_solution_hydrogens geom
_atom_sites_solution_primary direct
_atom_sites_solution_secondary difmap
_audit_creation_method SHELXL-97
_cell_angle_alpha 90.00
_cell_angle_beta 107.184(6)
_cell_angle_gamma 90.00
_cell_formula_units_Z 4
_cell_length_a 18.978(4)
_cell_length_b 14.475(3)
_cell_length_c 12.923(3)
_cell_measurement_reflns_used 1828
_cell_measurement_temperature 296(2)
_cell_measurement_theta_max 18.26
_cell_measurement_theta_min 2.25
_cell_volume 3391.6(13)
_computing_cell_refinement 'Bruker SAINT'
_computing_data_collection 'Bruker APEX2'
_computing_data_reduction 'Bruker SAINT'
_computing_molecular_graphics 'Bruker SHELXTL'
_computing_publication_material 'Bruker SHELXTL'
_computing_structure_refinement 'SHELXL-97 (Sheldrick, 2008)'
_computing_structure_solution 'SHELXS-97 (Sheldrick, 2008)'
_diffrn_ambient_temperature 296(2)
_diffrn_measured_fraction_theta_full 0.986
_diffrn_measured_fraction_theta_max 0.986
_diffrn_measurement_device_type 'Bruker APEX-II CCD'
_diffrn_measurement_method '\f and \w scans'
_diffrn_radiation_monochromator graphite
_diffrn_radiation_source 'fine-focus sealed tube'
_diffrn_radiation_type MoK\a
_diffrn_radiation_wavelength 0.71073
_diffrn_reflns_av_R_equivalents 0.1163
_diffrn_reflns_av_unetI/netI 0.1238
_diffrn_reflns_limit_h_max 22
_diffrn_reflns_limit_h_min -22
_diffrn_reflns_limit_k_max 16
_diffrn_reflns_limit_k_min -10
_diffrn_reflns_limit_l_max 15
_diffrn_reflns_limit_l_min -15
_diffrn_reflns_number 21886
_diffrn_reflns_theta_full 24.63
_diffrn_reflns_theta_max 24.63
_diffrn_reflns_theta_min 1.12
_exptl_absorpt_coefficient_mu 1.049
_exptl_absorpt_correction_T_max 0.8337
_exptl_absorpt_correction_T_min 0.8021
_exptl_absorpt_correction_type multi-scan
_exptl_absorpt_process_details SADABS
_exptl_crystal_colour brown
_exptl_crystal_density_diffrn 1.560
_exptl_crystal_density_method 'not measured'
_exptl_crystal_description block
_exptl_crystal_F_000 1648
_exptl_crystal_size_max 0.22
_exptl_crystal_size_mid 0.20
_exptl_crystal_size_min 0.18
_refine_diff_density_max 0.574
_refine_diff_density_min -0.513
_refine_diff_density_rms 0.092
_refine_ls_extinction_method none
_refine_ls_goodness_of_fit_ref 1.048
_refine_ls_hydrogen_treatment constr
_refine_ls_matrix_type full
_refine_ls_number_parameters 447
_refine_ls_number_reflns 5642
_refine_ls_number_restraints 0
_refine_ls_restrained_S_all 1.048
_refine_ls_R_factor_all 0.1535
_refine_ls_R_factor_gt 0.0622
_refine_ls_shift/su_max 0.000
_refine_ls_shift/su_mean 0.000
_refine_ls_structure_factor_coef Fsqd
_refine_ls_weighting_details 'calc w=1/[\s^2^(Fo^2^)+(0.0700P)^2^+0.0000P] where P=(Fo^2^+2Fc^2^)/3'
_refine_ls_weighting_scheme calc
_refine_ls_wR_factor_gt 0.1348
_refine_ls_wR_factor_ref 0.1691
_reflns_number_gt 2819
_reflns_number_total 5642
_reflns_threshold_expression >2sigma(I)
_cod_data_source_file c4dt01647e2.cif
_cod_data_source_block 1
_cod_depositor_comments
;
The following automatic conversions were performed:

'_symmetry_cell_setting' value 'Monoclinic' changed to 'monoclinic'
according to
/usr/data/users/saulius/crontab/automatic-downloads/rss-feeds/RSC/lib/dictionaries/cif_core.dic
dictionary named 'cif_core.dic' version 2.4.2 from 2011-04-26.

Automatic conversion script
Id: cif_fix_values 2281 2013-09-26 08:29:07Z andrius 

 Adding full bibliography for 7032017--7032023.cif.
;
_cod_original_cell_volume 3391.7(12)
_cod_original_sg_symbol_H-M 'P2(1)/c  '
_cod_database_code 7032017

loop_
_symmetry_equiv_pos_as_xyz
'x, y, z'
'-x, y+1/2, -z+1/2'
'-x, -y, -z'
'x, -y-1/2, z-1/2'

loop_
_atom_site_label
_atom_site_type_symbol
_atom_site_fract_x
_atom_site_fract_y
_atom_site_fract_z
_atom_site_U_iso_or_equiv
_atom_site_adp_type
_atom_site_occupancy
_atom_site_symmetry_multiplicity
_atom_site_calc_flag
_atom_site_refinement_flags
C1 C 0.2033(4) 0.4857(5) 0.6026(5) 0.0440(18) Uani 1 1 d .
C2 C 0.1367(4) 0.4383(6) 0.5782(5) 0.050(2) Uani 1 1 d .
C3 C 0.0787(4) 0.4746(6) 0.6127(6) 0.058(2) Uani 1 1 d .
H3 H 0.0345 0.4420 0.5958 0.069 Uiso 1 1 calc R
C4 C 0.0834(4) 0.5543(6) 0.6689(6) 0.060(2) Uani 1 1 d .
C5 C 0.1502(4) 0.5985(6) 0.6982(6) 0.071(2) Uani 1 1 d .
H5 H 0.1559 0.6514 0.7408 0.085 Uiso 1 1 calc R
C6 C 0.2105(4) 0.5666(5) 0.6660(5) 0.0504(19) Uani 1 1 d .
C7 C 0.0196(4) 0.5917(7) 0.7056(7) 0.093(3) Uani 1 1 d .
H7A H -0.0224 0.5519 0.6799 0.140 Uiso 1 1 calc R
H7B H 0.0071 0.6527 0.6767 0.140 Uiso 1 1 calc R
H7C H 0.0339 0.5942 0.7833 0.140 Uiso 1 1 calc R
C8 C 0.2803(4) 0.6134(5) 0.7129(6) 0.057(2) Uani 1 1 d .
H8 H 0.2819 0.6550 0.7684 0.069 Uiso 1 1 calc R
C9 C 0.4057(4) 0.6514(6) 0.7546(6) 0.066(2) Uani 1 1 d .
H9A H 0.4393 0.6063 0.7986 0.079 Uiso 1 1 calc R
H9B H 0.3913 0.6937 0.8030 0.079 Uiso 1 1 calc R
C10 C 0.4452(4) 0.7048(5) 0.6875(6) 0.058(2) Uani 1 1 d .
H10A H 0.4103 0.7452 0.6379 0.070 Uiso 1 1 calc R
H10B H 0.4831 0.7431 0.7350 0.070 Uiso 1 1 calc R
C11 C 0.4800(4) 0.6421(5) 0.6240(5) 0.0482(18) Uani 1 1 d .
H11A H 0.5109 0.6784 0.5914 0.058 Uiso 1 1 calc R
H11B H 0.5113 0.5977 0.6727 0.058 Uiso 1 1 calc R
C12 C 0.4335(4) 0.5912(4) 0.4440(5) 0.0445(18) Uani 1 1 d .
H12 H 0.4718 0.6277 0.4357 0.053 Uiso 1 1 calc R
C13 C 0.3922(4) 0.5402(4) 0.3494(5) 0.0382(16) Uani 1 1 d .
C14 C 0.4071(4) 0.5590(5) 0.2516(5) 0.0451(18) Uani 1 1 d .
H14 H 0.4375 0.6089 0.2491 0.054 Uiso 1 1 calc R
C15 C 0.3790(4) 0.5076(5) 0.1591(6) 0.0475(18) Uani 1 1 d .
C16 C 0.3371(3) 0.4298(5) 0.1689(5) 0.0443(18) Uani 1 1 d .
H16 H 0.3193 0.3915 0.1091 0.053 Uiso 1 1 calc R
C17 C 0.3212(3) 0.4080(5) 0.2629(5) 0.0377(16) Uani 1 1 d .
C18 C 0.3471(3) 0.4638(5) 0.3549(5) 0.0359(16) Uani 1 1 d .
C19 C 0.3969(4) 0.5274(5) 0.0547(5) 0.071(2) Uani 1 1 d .
H19A H 0.4355 0.5727 0.0677 0.106 Uiso 1 1 calc R
H19B H 0.3537 0.5505 0.0016 0.106 Uiso 1 1 calc R
H19C H 0.4129 0.4716 0.0284 0.106 Uiso 1 1 calc R
C20 C 0.2862(3) 0.3194(5) 0.2677(5) 0.0429(18) Uani 1 1 d .
H20 H 0.2841 0.2788 0.2111 0.051 Uiso 1 1 calc R
C21 C 0.2313(4) 0.1938(5) 0.3299(6) 0.054(2) Uani 1 1 d .
H21A H 0.2647 0.1567 0.3857 0.065 Uiso 1 1 calc R
H21B H 0.2318 0.1696 0.2601 0.065 Uiso 1 1 calc R
C22 C 0.1542(4) 0.1858(5) 0.3401(5) 0.058(2) Uani 1 1 d .
H22A H 0.1356 0.1238 0.3204 0.070 Uiso 1 1 calc R
H22B H 0.1218 0.2288 0.2907 0.070 Uiso 1 1 calc R
C23 C 0.1536(4) 0.2064(5) 0.4549(5) 0.057(2) Uani 1 1 d .
H23A H 0.1054 0.1915 0.4621 0.069 Uiso 1 1 calc R
H23B H 0.1897 0.1674 0.5048 0.069 Uiso 1 1 calc R
C24 C 0.1282(4) 0.3479(6) 0.5309(6) 0.055(2) Uani 1 1 d .
H24 H 0.0864 0.3157 0.5339 0.066 Uiso 1 1 calc R
Co1 Co 0.34314(5) 0.52948(6) 0.56619(7) 0.0406(3) Uani 1 1 d .
Co2 Co 0.25242(5) 0.36663(6) 0.45705(7) 0.0393(3) Uani 1 1 d .
N1 N 0.3399(3) 0.6038(4) 0.6866(4) 0.0524(16) Uani 1 1 d .
N2 N 0.4238(3) 0.5920(3) 0.5377(4) 0.0405(14) Uani 1 1 d .
N3 N 0.2578(3) 0.2900(4) 0.3400(4) 0.0402(14) Uani 1 1 d .
N4 N 0.1707(3) 0.3048(4) 0.4845(4) 0.0451(15) Uani 1 1 d .
N5 N 0.4157(3) 0.4499(4) 0.6627(4) 0.0449(15) Uani 1 1 d .
N6 N 0.4013(3) 0.4142(4) 0.7385(5) 0.0515(16) Uani 1 1 d .
N7 N 0.3905(4) 0.3774(6) 0.8116(6) 0.103(3) Uani 1 1 d .
N8 N 0.2720(3) 0.6104(5) 0.4656(5) 0.0549(17) Uani 1 1 d .
N9 N 0.2823(4) 0.6901(7) 0.4608(5) 0.069(2) Uani 1 1 d .
N10 N 0.2882(6) 0.7691(7) 0.4503(9) 0.159(5) Uani 1 1 d .
N11 N 0.3167(3) 0.2806(4) 0.5572(4) 0.0450(15) Uani 1 1 d .
N12 N 0.3770(4) 0.2648(4) 0.5519(4) 0.0437(15) Uani 1 1 d .
N13 N 0.4362(4) 0.2435(4) 0.5533(5) 0.0634(18) Uani 1 1 d .
N14 N 0.1826(3) 0.4503(4) 0.3595(5) 0.0498(16) Uani 1 1 d .
N15 N 0.1523(3) 0.4280(5) 0.2677(6) 0.0649(19) Uani 1 1 d .
N16 N 0.1220(4) 0.4096(7) 0.1782(6) 0.113(3) Uani 1 1 d .
O1 O 0.2615(2) 0.4533(3) 0.5766(3) 0.0423(12) Uani 1 1 d .
O2 O 0.3354(2) 0.4412(3) 0.4496(3) 0.0355(11) Uani 1 1 d .
O3 O 0.0956(5) 0.6421(7) 0.3681(9) 0.207(4) Uani 1 1 d .
O4 O 0.2153(9) 0.6521(11) 0.2010(14) 0.341(8) Uani 1 1 d .
O5 O 0.0551(18) 0.510(2) 0.973(2) 0.60(3) Uani 1 1 d .
O6 O 0.8162(12) 0.4333(16) 0.0016(15) 0.403(8) Uani 1 1 d .
O7 O 0.9549(13) 0.2747(12) 0.0299(14) 0.413(12) Uani 1 1 d .
O8 O 0.9519(11) 0.3554(15) 0.8494(16) 0.403(8) Uani 1 1 d .

loop_
_atom_site_aniso_label
_atom_site_aniso_U_11
_atom_site_aniso_U_22
_atom_site_aniso_U_33
_atom_site_aniso_U_23
_atom_site_aniso_U_13
_atom_site_aniso_U_12
C1 0.056(5) 0.045(5) 0.033(4) 0.010(4) 0.015(3) 0.010(4)
C2 0.044(5) 0.067(6) 0.041(4) 0.007(4) 0.014(4) 0.002(4)
C3 0.047(5) 0.076(7) 0.050(5) 0.007(5) 0.013(4) 0.006(4)
C4 0.050(5) 0.082(7) 0.052(5) 0.003(5) 0.019(4) 0.012(5)
C5 0.060(6) 0.089(7) 0.064(6) -0.012(5) 0.021(5) 0.018(5)
C6 0.049(5) 0.058(6) 0.044(4) -0.010(4) 0.014(4) 0.004(4)
C7 0.065(6) 0.132(9) 0.090(7) -0.012(6) 0.035(5) 0.021(6)
C8 0.060(5) 0.059(6) 0.054(5) -0.020(4) 0.018(4) 0.007(4)
C9 0.058(5) 0.085(7) 0.052(5) -0.034(5) 0.014(4) -0.014(5)
C10 0.063(5) 0.039(5) 0.062(5) -0.016(4) 0.002(4) 0.000(4)
C11 0.052(4) 0.046(5) 0.042(4) -0.016(4) 0.007(3) -0.008(4)
C12 0.050(4) 0.031(5) 0.053(5) -0.002(4) 0.016(4) -0.002(4)
C13 0.049(4) 0.024(4) 0.040(4) 0.000(3) 0.010(3) -0.002(3)
C14 0.055(4) 0.035(5) 0.051(5) 0.004(4) 0.024(4) -0.005(4)
C15 0.065(5) 0.037(5) 0.045(4) 0.005(4) 0.022(4) 0.001(4)
C16 0.055(4) 0.044(5) 0.032(4) -0.003(3) 0.008(3) 0.009(4)
C17 0.052(4) 0.036(5) 0.027(4) -0.006(3) 0.013(3) -0.006(4)
C18 0.041(4) 0.039(5) 0.030(4) 0.008(3) 0.015(3) 0.009(3)
C19 0.109(7) 0.064(6) 0.051(5) 0.009(4) 0.042(5) -0.006(5)
C20 0.055(4) 0.042(5) 0.031(4) -0.009(3) 0.012(3) 0.003(4)
C21 0.075(5) 0.041(5) 0.047(5) -0.012(4) 0.018(4) -0.016(4)
C22 0.063(5) 0.060(6) 0.051(5) -0.010(4) 0.016(4) -0.025(4)
C23 0.064(5) 0.057(6) 0.050(5) -0.003(4) 0.016(4) -0.021(4)
C24 0.046(4) 0.074(7) 0.046(5) 0.007(4) 0.015(4) -0.009(4)
Co1 0.0475(6) 0.0398(7) 0.0354(5) -0.0048(5) 0.0135(4) 0.0005(5)
Co2 0.0466(6) 0.0417(6) 0.0306(5) -0.0015(5) 0.0130(4) -0.0042(5)
N1 0.055(4) 0.056(5) 0.045(4) -0.016(3) 0.013(3) 0.001(3)
N2 0.051(4) 0.027(4) 0.041(3) -0.008(3) 0.011(3) -0.005(3)
N3 0.050(3) 0.042(4) 0.029(3) -0.002(3) 0.012(3) -0.001(3)
N4 0.049(4) 0.054(4) 0.032(3) 0.000(3) 0.012(3) -0.007(3)
N5 0.055(4) 0.041(4) 0.039(3) 0.001(3) 0.014(3) -0.002(3)
N6 0.055(4) 0.054(5) 0.040(4) -0.004(3) 0.004(3) -0.004(3)
N7 0.120(7) 0.126(8) 0.062(5) 0.033(5) 0.025(5) -0.011(5)
N8 0.059(4) 0.032(4) 0.069(4) -0.003(4) 0.011(3) 0.010(3)
N9 0.071(5) 0.067(6) 0.061(4) 0.013(5) 0.006(3) -0.002(5)
N10 0.155(9) 0.076(8) 0.194(11) 0.060(8) -0.028(7) -0.023(7)
N11 0.046(4) 0.048(4) 0.044(3) 0.009(3) 0.019(3) -0.004(3)
N12 0.060(4) 0.033(4) 0.034(3) 0.004(3) 0.008(3) -0.009(3)
N13 0.061(4) 0.062(5) 0.068(4) 0.009(4) 0.021(4) 0.001(4)
N14 0.056(4) 0.051(4) 0.041(4) -0.001(3) 0.012(3) -0.001(3)
N15 0.060(4) 0.092(6) 0.046(4) 0.003(4) 0.020(4) 0.022(4)
N16 0.101(6) 0.180(9) 0.042(4) -0.024(5) -0.002(4) 0.056(6)
O1 0.044(3) 0.049(3) 0.037(3) -0.002(2) 0.018(2) 0.002(2)
O2 0.041(3) 0.036(3) 0.031(2) 0.002(2) 0.012(2) -0.003(2)
O3 0.143(8) 0.178(10) 0.259(12) 0.000(9) -0.005(8) 0.029(7)
O4 0.37(2) 0.243(16) 0.36(2) -0.005(15) 0.033(16) 0.043(15)
O5 0.74(7) 0.55(4) 0.39(3) 0.17(3) -0.02(4) -0.21(4)
O6 0.394(17) 0.43(2) 0.359(17) 0.026(16) 0.067(14) 0.010(15)
O7 0.71(4) 0.271(19) 0.34(2) -0.121(16) 0.27(2) -0.15(2)
O8 0.394(17) 0.43(2) 0.359(17) 0.026(16) 0.067(14) 0.010(15)

loop_
_atom_type_symbol
_atom_type_description
_atom_type_scat_dispersion_real
_atom_type_scat_dispersion_imag
_atom_type_scat_source
C C 0.0033 0.0016 'International Tables Vol C Tables 4.2.6.8 and 6.1.1.4'
H H 0.0000 0.0000 'International Tables Vol C Tables 4.2.6.8 and 6.1.1.4'
N N 0.0061 0.0033 'International Tables Vol C Tables 4.2.6.8 and 6.1.1.4'
O O 0.0106 0.0060 'International Tables Vol C Tables 4.2.6.8 and 6.1.1.4'
Co Co 0.3494 0.9721 'International Tables Vol C Tables 4.2.6.8 and 6.1.1.4'

loop_
_geom_angle_atom_site_label_1
_geom_angle_atom_site_label_2
_geom_angle_atom_site_label_3
_geom_angle
O1 C1 C2 122.4(7)
O1 C1 C6 119.6(6)
C2 C1 C6 117.8(6)
C1 C2 C3 119.2(8)
C1 C2 C24 121.8(6)
C3 C2 C24 118.5(7)
C4 C3 C2 123.8(7)
C4 C3 H3 118.1
C2 C3 H3 118.1
C3 C4 C5 117.1(7)
C3 C4 C7 122.6(8)
C5 C4 C7 120.2(8)
C4 C5 C6 122.2(8)
C4 C5 H5 118.9
C6 C5 H5 118.9
C5 C6 C1 119.8(7)
C5 C6 C8 116.4(7)
C1 C6 C8 123.3(6)
C4 C7 H7A 109.5
C4 C7 H7B 109.5
H7A C7 H7B 109.5
C4 C7 H7C 109.5
H7A C7 H7C 109.5
H7B C7 H7C 109.5
N1 C8 C6 127.3(7)
N1 C8 H8 116.3
C6 C8 H8 116.3
N1 C9 C10 111.9(6)
N1 C9 H9A 109.2
C10 C9 H9A 109.2
N1 C9 H9B 109.2
C10 C9 H9B 109.2
H9A C9 H9B 107.9
C11 C10 C9 112.2(6)
C11 C10 H10A 109.2
C9 C10 H10A 109.2
C11 C10 H10B 109.2
C9 C10 H10B 109.2
H10A C10 H10B 107.9
N2 C11 C10 111.8(5)
N2 C11 H11A 109.3
C10 C11 H11A 109.3
N2 C11 H11B 109.3
C10 C11 H11B 109.3
H11A C11 H11B 107.9
N2 C12 C13 127.8(6)
N2 C12 H12 116.1
C13 C12 H12 116.1
C14 C13 C18 119.0(6)
C14 C13 C12 117.4(6)
C18 C13 C12 122.8(6)
C15 C14 C13 123.3(6)
C15 C14 H14 118.4
C13 C14 H14 118.4
C14 C15 C16 116.1(6)
C14 C15 C19 122.7(7)
C16 C15 C19 121.0(6)
C17 C16 C15 122.9(6)
C17 C16 H16 118.6
C15 C16 H16 118.6
C16 C17 C18 120.3(6)
C16 C17 C20 117.6(6)
C18 C17 C20 121.5(5)
O2 C18 C17 121.3(6)
O2 C18 C13 120.1(6)
C17 C18 C13 118.3(5)
C15 C19 H19A 109.5
C15 C19 H19B 109.5
H19A C19 H19B 109.5
C15 C19 H19C 109.5
H19A C19 H19C 109.5
H19B C19 H19C 109.5
N3 C20 C17 128.3(6)
N3 C20 H20 115.9
C17 C20 H20 115.9
N3 C21 C22 112.3(6)
N3 C21 H21A 109.2
C22 C21 H21A 109.2
N3 C21 H21B 109.2
C22 C21 H21B 109.2
H21A C21 H21B 107.9
C21 C22 C23 110.9(6)
C21 C22 H22A 109.5
C23 C22 H22A 109.5
C21 C22 H22B 109.5
C23 C22 H22B 109.5
H22A C22 H22B 108.0
N4 C23 C22 112.1(6)
N4 C23 H23A 109.2
C22 C23 H23A 109.2
N4 C23 H23B 109.2
C22 C23 H23B 109.2
H23A C23 H23B 107.9
N4 C24 C2 129.0(7)
N4 C24 H24 115.5
C2 C24 H24 115.5
N2 Co1 N1 96.4(2)
N2 Co1 O1 171.0(2)
N1 Co1 O1 92.6(2)
N2 Co1 N5 87.0(2)
N1 Co1 N5 89.9(2)
O1 Co1 N5 92.7(2)
N2 Co1 O2 92.50(19)
N1 Co1 O2 171.0(2)
O1 Co1 O2 78.55(16)
N5 Co1 O2 89.1(2)
N2 Co1 N8 91.3(2)
N1 Co1 N8 91.3(2)
O1 Co1 N8 88.7(2)
N5 Co1 N8 178.1(2)
O2 Co1 N8 89.9(2)
N3 Co2 N4 96.4(2)
N3 Co2 O2 92.88(19)
N4 Co2 O2 170.7(2)
N3 Co2 N11 89.2(2)
N4 Co2 N11 87.7(2)
O2 Co2 N11 91.8(2)
N3 Co2 N14 91.9(2)
N4 Co2 N14 88.7(2)
O2 Co2 N14 91.7(2)
N11 Co2 N14 176.4(2)
N3 Co2 O1 171.2(2)
N4 Co2 O1 92.3(2)
O2 Co2 O1 78.40(16)
N11 Co2 O1 89.6(2)
N14 Co2 O1 89.8(2)
C8 N1 C9 116.8(6)
C8 N1 Co1 121.5(5)
C9 N1 Co1 121.7(4)
C12 N2 C11 116.3(5)
C12 N2 Co1 121.9(5)
C11 N2 Co1 121.8(4)
C20 N3 C21 117.1(5)
C20 N3 Co2 121.3(5)
C21 N3 Co2 121.6(4)
C24 N4 C23 117.5(6)
C24 N4 Co2 120.6(5)
C23 N4 Co2 121.9(4)
N6 N5 Co1 119.2(5)
N7 N6 N5 176.7(8)
N9 N8 Co1 121.9(6)
N10 N9 N8 175.4(9)
N12 N11 Co2 120.7(4)
N13 N12 N11 174.2(7)
N15 N14 Co2 120.4(5)
N16 N15 N14 177.5(9)
C1 O1 Co1 123.9(4)
C1 O1 Co2 122.6(4)
Co1 O1 Co2 101.25(17)
C18 O2 Co2 122.4(4)
C18 O2 Co1 123.2(4)
Co2 O2 Co1 101.78(16)

loop_
_geom_bond_atom_site_label_1
_geom_bond_atom_site_label_2
_geom_bond_distance
C1 O1 1.330(7)
C1 C2 1.391(9)
C1 C6 1.413(9)
C2 C3 1.406(9)
C2 C24 1.432(10)
C3 C4 1.352(10)
C3 H3 0.9300
C4 C5 1.371(10)
C4 C7 1.524(9)
C5 C6 1.406(9)
C5 H5 0.9300
C6 C8 1.451(9)
C7 H7A 0.9600
C7 H7B 0.9600
C7 H7C 0.9600
C8 N1 1.283(8)
C8 H8 0.9300
C9 N1 1.470(8)
C9 C10 1.515(9)
C9 H9A 0.9700
C9 H9B 0.9700
C10 C11 1.500(8)
C10 H10A 0.9700
C10 H10B 0.9700
C11 N2 1.486(8)
C11 H11A 0.9700
C11 H11B 0.9700
C12 N2 1.278(7)
C12 C13 1.445(8)
C12 H12 0.9300
C13 C14 1.400(8)
C13 C18 1.412(8)
C14 C15 1.376(9)
C14 H14 0.9300
C15 C16 1.405(9)
C15 C19 1.513(8)
C16 C17 1.372(8)
C16 H16 0.9300
C17 C18 1.401(8)
C17 C20 1.455(9)
C18 O2 1.347(6)
C19 H19A 0.9600
C19 H19B 0.9600
C19 H19C 0.9600
C20 N3 1.281(7)
C20 H20 0.9300
C21 N3 1.472(8)
C21 C22 1.513(8)
C21 H21A 0.9700
C21 H21B 0.9700
C22 C23 1.516(8)
C22 H22A 0.9700
C22 H22B 0.9700
C23 N4 1.486(9)
C23 H23A 0.9700
C23 H23B 0.9700
C24 N4 1.299(8)
C24 H24 0.9300
Co1 N2 1.905(5)
Co1 N1 1.907(5)
Co1 O1 1.939(4)
Co1 N5 1.940(6)
Co1 O2 1.948(4)
Co1 N8 1.962(6)
Co2 N3 1.903(5)
Co2 N4 1.912(5)
Co2 O2 1.935(4)
Co2 N11 1.944(6)
Co2 N14 1.956(6)
Co2 O1 1.958(4)
N5 N6 1.208(7)
N6 N7 1.155(8)
N8 N9 1.175(9)
N9 N10 1.161(10)
N11 N12 1.189(7)
N12 N13 1.161(7)
N14 N15 1.199(8)
N15 N16 1.161(8)
